data_2240003
loop_
_publ_author_name
'Zukerman-Schpector, Julio'
'Caracelli, I.'
'Stefani, H\'elio A.'
'Khan, Amna N.'
'Tiekink, Edward R. T.'

_publ_section_title
;
 Crystal structure of ethyl
 2-[(4-bromophenyl)amino]-3,4-dimethylpent-3-enoate
;
_journal_coeditor_code HG5408
_journal_issue 10
_journal_name_full 'Acta Crystallographica Section E'
_journal_page_first o1122
_journal_page_last o1123
_journal_paper_doi 10.1107/S1600536814020832
_journal_volume 70
_journal_year 2014
_chemical_formula_iupac 'C15 H20 Br N O2'
_chemical_formula_moiety 'C15 H20 Br N O2'
_chemical_formula_sum 'C15 H20 Br N O2'
_chemical_formula_weight 326.22
_chemical_name_systematic
;
Ethyl 2-[(4-bromophenyl)amino]-3,4-dimethylpent-3-enoate
;
_space_group_IT_number 2
_symmetry_cell_setting triclinic
_symmetry_space_group_name_Hall '-P 1'
_symmetry_space_group_name_H-M 'P -1'
_atom_sites_solution_hydrogens geom
_atom_sites_solution_primary direct
_atom_sites_solution_secondary difmap
_audit_creation_method SHELXL
_cell_angle_alpha 97.557(3)
_cell_angle_beta 110.520(2)
_cell_angle_gamma 113.866(2)
_cell_formula_units_Z 4
_cell_length_a 11.8746(6)
_cell_length_b 12.2023(5)
_cell_length_c 13.7760(6)
_cell_measurement_reflns_used 6830
_cell_measurement_temperature 290(2)
_cell_measurement_theta_max 24.45
_cell_measurement_theta_min 2.83
_cell_volume 1620.20(14)
_computing_cell_refinement
;
SAINT (Bruker, 2009)
;
_computing_data_collection
;
APEX2 (Bruker, 2009)
;
_computing_data_reduction
;
SAINT (Bruker, 2009)
;
_computing_molecular_graphics
;
ORTEP-3 for Windows (Farrugia, 2012),
<i>QMol</i> (Gans & Shalloway, 2001) and
 DIAMOND (Brandenburg, 2006)
;
_computing_publication_material
;
<i>MarvinSketch</i> (Chemaxon, 2010) and publCIF (Westrip, 2010)
;
_computing_structure_refinement
;
SHELXL97 (Sheldrick, 2008)
;
_computing_structure_solution
;
SIR97 (Altomare <i>et al.</i>, 1999)
;
_diffrn_ambient_temperature 290(2)
_diffrn_measured_fraction_theta_full 0.991
_diffrn_measured_fraction_theta_max 0.991
_diffrn_measurement_device_type 'Bruker Kappa APEXII CCD'
_diffrn_measurement_method '\w and \f scans'
_diffrn_radiation_monochromator graphite
_diffrn_radiation_source 'fine-focus sealed tube'
_diffrn_radiation_type MoK\a
_diffrn_radiation_wavelength 0.71073
_diffrn_reflns_av_R_equivalents 0.0257
_diffrn_reflns_av_sigmaI/netI 0.0306
_diffrn_reflns_limit_h_max 14
_diffrn_reflns_limit_h_min -13
_diffrn_reflns_limit_k_max 14
_diffrn_reflns_limit_k_min -14
_diffrn_reflns_limit_l_max 16
_diffrn_reflns_limit_l_min -16
_diffrn_reflns_number 18794
_diffrn_reflns_theta_full 25.41
_diffrn_reflns_theta_max 25.41
_diffrn_reflns_theta_min 1.67
_exptl_absorpt_coefficient_mu 2.535
_exptl_absorpt_correction_T_max 0.7452
_exptl_absorpt_correction_T_min 0.5524
_exptl_absorpt_correction_type multi-scan
_exptl_absorpt_process_details
;
(<i>SADABS</i>; Sheldrick, 1996)
;
_exptl_crystal_colour colourless
_exptl_crystal_density_diffrn 1.337
_exptl_crystal_density_method 'not measured'
_exptl_crystal_description irregular
_exptl_crystal_F_000 672
_exptl_crystal_size_max 0.497
_exptl_crystal_size_mid 0.340
_exptl_crystal_size_min 0.277
_refine_diff_density_max 0.702
_refine_diff_density_min -0.728
_refine_ls_extinction_method none
_refine_ls_goodness_of_fit_ref 1.025
_refine_ls_hydrogen_treatment mixed
_refine_ls_matrix_type full
_refine_ls_number_parameters 377
_refine_ls_number_reflns 5927
_refine_ls_number_restraints 2
_refine_ls_restrained_S_all 1.025
_refine_ls_R_factor_all 0.0734
_refine_ls_R_factor_gt 0.0452
_refine_ls_shift/su_max 0.000
_refine_ls_shift/su_mean 0.000
_refine_ls_structure_factor_coef Fsqd
_refine_ls_weighting_details 'calc w=1/[\s^2^(Fo^2^)+(0.0596P)^2^+0.9501P] where P=(Fo^2^+2Fc^2^)/3'
_refine_ls_weighting_scheme calc
_refine_ls_wR_factor_gt 0.1155
_refine_ls_wR_factor_ref 0.1291
_reflns_number_gt 4054
_reflns_number_total 5927
_reflns_threshold_expression I>2\s(I)
_cod_data_source_file hg5408sup1.cif
_cod_data_source_block I
_cod_database_code 2240003
_cod_database_fobs_code 2240003

loop_
_symmetry_equiv_pos_as_xyz
'x, y, z'
'-x, -y, -z'

loop_
_atom_site_type_symbol
_atom_site_label
_atom_site_fract_x
_atom_site_fract_y
_atom_site_fract_z
_atom_site_U_iso_or_equiv
_atom_site_adp_type
_atom_site_calc_flag
_atom_site_refinement_flags
_atom_site_occupancy
_atom_site_symmetry_multiplicity
_atom_site_disorder_assembly
_atom_site_disorder_group
Br Br1 0.40749(8) 0.86878(7) 0.59824(4) 0.1400(3) Uani d . 1 1 . .
O O1 1.0407(3) 0.8284(3) 1.1303(2) 0.0801(8) Uani d . 1 1 . .
O O2 1.0548(2) 0.9633(3) 1.2646(2) 0.0763(7) Uani d . 1 1 . .
N N1 0.8516(4) 0.8629(4) 0.9787(3) 0.0780(10) Uani d D 1 1 A .
H H1N 0.889(4) 0.819(3) 0.966(3) 0.094 Uiso d D 1 1 . .
C C1 0.8827(3) 0.9110(3) 1.0912(3) 0.0566(8) Uani d . 1 1 . .
H H1 0.9102 1.0012 1.1093 0.068 Uiso calc R 1 1 A .
C C2 1.0017(3) 0.8954(3) 1.1617(3) 0.0613(9) Uani d . 1 1 A .
C C3 1.1615(4) 0.9495(4) 1.3454(3) 0.0851(12) Uani d P 0.50 1 A 1
H H3A 1.2353 0.9647 1.3248 0.102 Uiso calc PR 0.50 1 A 1
H H3B 1.1241 0.8643 1.3495 0.102 Uiso calc PR 0.50 1 A 1
C C4 1.2124(17) 1.0377(15) 1.4481(16) 0.095(5) Uani d P 0.50 1 A 1
H H4A 1.2291 1.1189 1.4397 0.143 Uiso calc PR 0.50 1 A 1
H H4B 1.2968 1.0441 1.4979 0.143 Uiso calc PR 0.50 1 A 1
H H4C 1.1460 1.0101 1.4763 0.143 Uiso calc PR 0.50 1 A 1
C C3' 1.1615(4) 0.9495(4) 1.3454(3) 0.0851(12) Uani d P 0.50 1 A 2
H H3C 1.2506 1.0009 1.3483 0.102 Uiso calc PR 0.50 1 A 2
H H3D 1.1412 0.8620 1.3300 0.102 Uiso calc PR 0.50 1 A 2
C C4' 1.157(2) 0.998(2) 1.4551(17) 0.191(14) Uani d P 0.50 1 A 2
H H4D 1.1003 1.0376 1.4427 0.286 Uiso calc PR 0.50 1 A 2
H H4E 1.2485 1.0579 1.5098 0.286 Uiso calc PR 0.50 1 A 2
H H4F 1.1195 0.9276 1.4797 0.286 Uiso calc PR 0.50 1 A 2
C C5 0.7633(3) 0.8432(3) 1.1185(3) 0.0526(8) Uani d . 1 1 A .
C C6 0.7384(3) 0.9023(3) 1.1894(3) 0.0576(8) Uani d . 1 1 . .
C C7 0.6809(4) 0.7015(3) 1.0618(3) 0.0844(12) Uani d . 1 1 . .
H H7A 0.6281 0.6623 1.0985 0.127 Uiso calc R 1 1 A .
H H7B 0.7424 0.6686 1.0637 0.127 Uiso calc R 1 1 . .
H H7C 0.6200 0.6839 0.9871 0.127 Uiso calc R 1 1 . .
C C8 0.6271(4) 0.8335(5) 1.2224(4) 0.0909(13) Uani d . 1 1 A .
H H8A 0.5672 0.7488 1.1726 0.136 Uiso calc R 1 1 . .
H H8B 0.5751 0.8770 1.2204 0.136 Uiso calc R 1 1 . .
H H8C 0.6684 0.8310 1.2951 0.136 Uiso calc R 1 1 . .
C C9 0.8196(4) 1.0425(4) 1.2481(3) 0.0801(11) Uani d . 1 1 A .
H H9A 0.8852 1.0590 1.3207 0.120 Uiso calc R 1 1 . .
H H9B 0.7583 1.0736 1.2520 0.120 Uiso calc R 1 1 . .
H H9C 0.8671 1.0844 1.2090 0.120 Uiso calc R 1 1 . .
C C10 0.7498(4) 0.8649(3) 0.8936(3) 0.0547(8) Uani d . 1 1 . .
C C11 0.6902(4) 0.9391(3) 0.9089(3) 0.0610(9) Uani d . 1 1 A .
H H11 0.7187 0.9884 0.9792 0.073 Uiso calc R 1 1 . .
C C12 0.5895(4) 0.9404(3) 0.8214(3) 0.0646(9) Uani d . 1 1 . .
H H12 0.5513 0.9912 0.8324 0.077 Uiso calc R 1 1 A .
C C13 0.5462(4) 0.8675(4) 0.7189(3) 0.0696(10) Uani d . 1 1 A .
C C14 0.6019(4) 0.7914(4) 0.7010(3) 0.0709(10) Uani d . 1 1 . .
H H14 0.5709 0.7407 0.6307 0.085 Uiso calc R 1 1 A .
C C15 0.7030(4) 0.7917(3) 0.7878(3) 0.0614(9) Uani d . 1 1 A .
H H15 0.7414 0.7414 0.7756 0.074 Uiso calc R 1 1 . .
Br Br2 0.49175(4) 0.41287(4) -0.39558(3) 0.07843(18) Uani d . 1 1 . .
O O3 1.0151(3) 0.2650(2) 0.13441(19) 0.0672(6) Uani d . 1 1 . .
O O4 1.0539(3) 0.4148(3) 0.27261(18) 0.0744(7) Uani d . 1 1 . .
N N2 0.8714(3) 0.3402(3) -0.0138(2) 0.0595(7) Uani d D 1 1 B .
H H2N 0.888(4) 0.280(2) -0.031(3) 0.071 Uiso d D 1 1 . .
C C16 0.9097(3) 0.3973(3) 0.0989(2) 0.0481(7) Uani d . 1 1 . .
H H16 0.9642 0.4892 0.1181 0.058 Uiso calc R 1 1 B .
C C17 0.9983(3) 0.3501(3) 0.1685(3) 0.0524(8) Uani d . 1 1 B .
C C18 1.1336(4) 0.3766(4) 0.3526(3) 0.0819(12) Uani d P 0.50 1 B 1
H H18A 1.2144 0.3865 0.3438 0.098 Uiso calc PR 0.50 1 B 1
H H18B 1.0790 0.2890 0.3457 0.098 Uiso calc PR 0.50 1 B 1
C C19 1.1732(15) 0.4617(17) 0.4594(11) 0.126(6) Uani d P 0.50 1 B 1
H H19A 1.2409 0.5454 0.4705 0.189 Uiso calc PR 0.50 1 B 1
H H19B 1.2107 0.4314 0.5166 0.189 Uiso calc PR 0.50 1 B 1
H H19C 1.0936 0.4636 0.4605 0.189 Uiso calc PR 0.50 1 B 1
C C18' 1.1336(4) 0.3766(4) 0.3526(3) 0.0819(12) Uani d P 0.50 1 B 2
H H18C 1.2309 0.4325 0.3777 0.098 Uiso calc PR 0.50 1 B 2
H H18D 1.1129 0.2913 0.3197 0.098 Uiso calc PR 0.50 1 B 2
C C19' 1.0989(17) 0.3819(14) 0.4482(13) 0.117(5) Uani d P 0.50 1 B 2
H H19D 1.1248 0.4675 0.4831 0.175 Uiso calc PR 0.50 1 B 2
H H19E 1.1482 0.3524 0.4997 0.175 Uiso calc PR 0.50 1 B 2
H H19F 1.0019 0.3292 0.4225 0.175 Uiso calc PR 0.50 1 B 2
C C20 0.7878(3) 0.3681(3) 0.1252(2) 0.0484(7) Uani d . 1 1 B .
C C21 0.7868(3) 0.4541(3) 0.1947(3) 0.0550(8) Uani d . 1 1 . .
C C22 0.6735(4) 0.2335(3) 0.0699(3) 0.0700(10) Uani d . 1 1 . .
H H22A 0.6291 0.2086 0.1156 0.105 Uiso calc R 1 1 B .
H H22B 0.7108 0.1793 0.0576 0.105 Uiso calc R 1 1 . .
H H22C 0.6078 0.2266 0.0011 0.105 Uiso calc R 1 1 . .
C C23 0.9035(4) 0.5876(4) 0.2554(3) 0.0807(11) Uani d . 1 1 B .
H H23A 0.9629 0.5913 0.3257 0.121 Uiso calc R 1 1 . .
H H23B 0.8670 0.6433 0.2649 0.121 Uiso calc R 1 1 . .
H H23C 0.9547 0.6130 0.2143 0.121 Uiso calc R 1 1 . .
C C24 0.6692(4) 0.4254(4) 0.2237(3) 0.0864(12) Uani d . 1 1 B .
H H24A 0.5903 0.3479 0.1715 0.130 Uiso calc R 1 1 . .
H H24B 0.6474 0.4930 0.2227 0.130 Uiso calc R 1 1 . .
H H24C 0.6950 0.4169 0.2955 0.130 Uiso calc R 1 1 . .
C C25 0.7873(3) 0.3598(3) -0.0999(2) 0.0471(7) Uani d . 1 1 . .
C C26 0.7547(3) 0.4562(3) -0.0847(2) 0.0520(8) Uani d . 1 1 B .
H H26 0.7915 0.5107 -0.0146 0.062 Uiso calc R 1 1 . .
C C27 0.6683(3) 0.4717(3) -0.1726(2) 0.0532(8) Uani d . 1 1 . .
H H27 0.6465 0.5360 -0.1614 0.064 Uiso calc R 1 1 B .
C C28 0.6147(3) 0.3936(3) -0.2755(2) 0.0498(7) Uani d . 1 1 B .
C C29 0.6476(3) 0.2985(3) -0.2934(3) 0.0560(8) Uani d . 1 1 . .
H H29 0.6119 0.2460 -0.3640 0.067 Uiso calc R 1 1 B .
C C30 0.7330(3) 0.2825(3) -0.2061(3) 0.0542(8) Uani d . 1 1 B .
H H30 0.7550 0.2186 -0.2183 0.065 Uiso calc R 1 1 . .

loop_
_atom_site_aniso_label
_atom_site_aniso_U_11
_atom_site_aniso_U_22
_atom_site_aniso_U_33
_atom_site_aniso_U_12
_atom_site_aniso_U_13
_atom_site_aniso_U_23
Br1 0.1954(7) 0.2199(7) 0.0665(3) 0.1728(6) 0.0380(3) 0.0441(4)
O1 0.0827(18) 0.110(2) 0.0766(17) 0.0718(17) 0.0375(15) 0.0241(15)
O2 0.0632(15) 0.1006(19) 0.0620(16) 0.0502(14) 0.0184(13) 0.0091(14)
N1 0.093(2) 0.121(3) 0.0558(18) 0.083(2) 0.0354(17) 0.0231(18)
C1 0.061(2) 0.070(2) 0.0554(19) 0.0412(18) 0.0312(17) 0.0200(16)
C2 0.052(2) 0.077(2) 0.062(2) 0.0338(18) 0.0294(17) 0.0218(19)
C3 0.057(2) 0.098(3) 0.077(3) 0.040(2) 0.008(2) 0.014(2)
C4 0.082(8) 0.103(7) 0.086(10) 0.055(6) 0.020(6) -0.001(6)
C3' 0.057(2) 0.098(3) 0.077(3) 0.040(2) 0.008(2) 0.014(2)
C4' 0.22(3) 0.36(4) 0.056(8) 0.21(3) 0.033(14) 0.049(15)
C5 0.0490(18) 0.0557(18) 0.0530(18) 0.0303(15) 0.0173(15) 0.0164(15)
C6 0.054(2) 0.072(2) 0.0556(19) 0.0354(17) 0.0268(16) 0.0246(17)
C7 0.079(3) 0.063(2) 0.089(3) 0.033(2) 0.020(2) 0.013(2)
C8 0.064(3) 0.128(4) 0.091(3) 0.041(3) 0.048(2) 0.047(3)
C9 0.100(3) 0.075(2) 0.080(3) 0.048(2) 0.053(2) 0.017(2)
C10 0.070(2) 0.0635(19) 0.0572(19) 0.0426(17) 0.0411(18) 0.0254(16)
C11 0.080(2) 0.073(2) 0.0539(19) 0.052(2) 0.0379(18) 0.0191(17)
C12 0.089(3) 0.076(2) 0.066(2) 0.060(2) 0.046(2) 0.0313(19)
C13 0.097(3) 0.088(3) 0.059(2) 0.065(2) 0.042(2) 0.037(2)
C14 0.106(3) 0.084(2) 0.052(2) 0.065(2) 0.043(2) 0.0235(18)
C15 0.087(3) 0.071(2) 0.063(2) 0.056(2) 0.048(2) 0.0292(18)
Br2 0.0834(3) 0.0954(3) 0.0568(2) 0.0548(2) 0.01649(19) 0.0287(2)
O3 0.0790(17) 0.0841(16) 0.0601(14) 0.0583(14) 0.0297(13) 0.0270(13)
O4 0.0727(16) 0.1072(19) 0.0448(13) 0.0582(15) 0.0137(12) 0.0153(13)
N2 0.0765(19) 0.0811(19) 0.0456(15) 0.0580(17) 0.0288(14) 0.0222(14)
C16 0.0514(18) 0.0561(17) 0.0445(17) 0.0303(15) 0.0236(14) 0.0185(14)
C17 0.0427(18) 0.069(2) 0.0476(18) 0.0255(16) 0.0226(15) 0.0216(16)
C18 0.065(2) 0.120(3) 0.057(2) 0.051(2) 0.0153(19) 0.030(2)
C19 0.123(13) 0.23(2) 0.051(6) 0.124(13) 0.023(8) 0.043(11)
C18' 0.065(2) 0.120(3) 0.057(2) 0.051(2) 0.0153(19) 0.030(2)
C19' 0.144(15) 0.153(14) 0.063(7) 0.079(10) 0.045(10) 0.038(9)
C20 0.0478(18) 0.0601(18) 0.0423(16) 0.0306(15) 0.0189(14) 0.0197(14)
C21 0.057(2) 0.069(2) 0.0473(17) 0.0355(17) 0.0266(16) 0.0196(16)
C22 0.057(2) 0.067(2) 0.076(2) 0.0245(18) 0.0259(19) 0.0204(19)
C23 0.092(3) 0.075(2) 0.073(3) 0.045(2) 0.035(2) 0.008(2)
C24 0.083(3) 0.121(3) 0.081(3) 0.061(3) 0.052(2) 0.029(3)
C25 0.0487(18) 0.0571(17) 0.0464(17) 0.0295(15) 0.0261(14) 0.0219(14)
C26 0.065(2) 0.0538(17) 0.0441(17) 0.0350(16) 0.0241(15) 0.0148(14)
C27 0.068(2) 0.0529(17) 0.0511(18) 0.0365(16) 0.0285(16) 0.0221(15)
C28 0.0492(18) 0.0592(18) 0.0470(17) 0.0289(15) 0.0225(14) 0.0232(15)
C29 0.062(2) 0.070(2) 0.0398(17) 0.0363(17) 0.0232(15) 0.0134(15)
C30 0.062(2) 0.0629(19) 0.0507(19) 0.0393(17) 0.0292(16) 0.0152(15)

loop_
_atom_type_symbol
_atom_type_description
_atom_type_scat_dispersion_real
_atom_type_scat_dispersion_imag
_atom_type_scat_source
C C 0.0033 0.0016 'International Tables Vol C Tables 4.2.6.8 and 6.1.1.4'
H H 0.0000 0.0000 'International Tables Vol C Tables 4.2.6.8 and 6.1.1.4'
N N 0.0061 0.0033 'International Tables Vol C Tables 4.2.6.8 and 6.1.1.4'
O O 0.0106 0.0060 'International Tables Vol C Tables 4.2.6.8 and 6.1.1.4'
Br Br -0.2901 2.4595 'International Tables Vol C Tables 4.2.6.8 and 6.1.1.4'

loop_
_geom_angle_atom_site_label_1
_geom_angle_atom_site_label_2
_geom_angle_atom_site_label_3
_geom_angle
C2 O2 C3 117.8(3)
C10 N1 C1 123.0(3)
C10 N1 H1N 120(3)
C1 N1 H1N 116(3)
N1 C1 C2 108.2(3)
N1 C1 C5 114.0(3)
C2 C1 C5 107.8(3)
N1 C1 H1 108.9
C2 C1 H1 108.9
C5 C1 H1 108.9
O1 C2 O2 124.1(3)
O1 C2 C1 125.4(3)
O2 C2 C1 110.5(3)
O2 C3 C4 108.7(8)
O2 C3 H3A 109.9
C4 C3 H3A 109.9
O2 C3 H3B 109.9
C4 C3 H3B 109.9
H3A C3 H3B 108.3
H4D C4' H4E 109.5
H4D C4' H4F 109.5
H4E C4' H4F 109.5
C6 C5 C7 123.1(3)
C6 C5 C1 122.9(3)
C7 C5 C1 114.0(3)
C5 C6 C9 124.2(3)
C5 C6 C8 122.6(3)
C9 C6 C8 113.1(3)
C5 C7 H7A 109.5
C5 C7 H7B 109.5
H7A C7 H7B 109.5
C5 C7 H7C 109.5
H7A C7 H7C 109.5
H7B C7 H7C 109.5
C6 C8 H8A 109.5
C6 C8 H8B 109.5
H8A C8 H8B 109.5
C6 C8 H8C 109.5
H8A C8 H8C 109.5
H8B C8 H8C 109.5
C6 C9 H9A 109.5
C6 C9 H9B 109.5
H9A C9 H9B 109.5
C6 C9 H9C 109.5
H9A C9 H9C 109.5
H9B C9 H9C 109.5
N1 C10 C15 120.0(3)
N1 C10 C11 122.3(3)
C15 C10 C11 117.7(3)
C12 C11 C10 120.8(3)
C12 C11 H11 119.6
C10 C11 H11 119.6
C13 C12 C11 119.8(3)
C13 C12 H12 120.1
C11 C12 H12 120.1
C12 C13 C14 120.8(3)
C12 C13 Br1 120.0(3)
C14 C13 Br1 119.2(3)
C15 C14 C13 119.2(3)
C15 C14 H14 120.4
C13 C14 H14 120.4
C14 C15 C10 121.6(3)
C14 C15 H15 119.2
C10 C15 H15 119.2
C17 O4 C18 118.3(3)
C25 N2 C16 123.7(2)
C25 N2 H2N 116(2)
C16 N2 H2N 119(2)
N2 C16 C17 108.2(2)
N2 C16 C20 114.1(3)
C17 C16 C20 108.4(2)
N2 C16 H16 108.7
C17 C16 H16 108.7
C20 C16 H16 108.7
O3 C17 O4 124.5(3)
O3 C17 C16 125.2(3)
O4 C17 C16 110.3(3)
O4 C18 C19 104.7(6)
O4 C18 H18A 110.8
C19 C18 H18A 110.8
O4 C18 H18B 110.8
C19 C18 H18B 110.8
H18A C18 H18B 108.9
H19D C19' H19E 109.5
H19D C19' H19F 109.5
H19E C19' H19F 109.5
C21 C20 C22 123.5(3)
C21 C20 C16 122.2(3)
C22 C20 C16 114.2(3)
C20 C21 C24 122.7(3)
C20 C21 C23 124.3(3)
C24 C21 C23 113.0(3)
C20 C22 H22A 109.5
C20 C22 H22B 109.5
H22A C22 H22B 109.5
C20 C22 H22C 109.5
H22A C22 H22C 109.5
H22B C22 H22C 109.5
C21 C23 H23A 109.5
C21 C23 H23B 109.5
H23A C23 H23B 109.5
C21 C23 H23C 109.5
H23A C23 H23C 109.5
H23B C23 H23C 109.5
C21 C24 H24A 109.5
C21 C24 H24B 109.5
H24A C24 H24B 109.5
C21 C24 H24C 109.5
H24A C24 H24C 109.5
H24B C24 H24C 109.5
N2 C25 C30 119.9(3)
N2 C25 C26 122.2(3)
C30 C25 C26 117.9(3)
C27 C26 C25 120.6(3)
C27 C26 H26 119.7
C25 C26 H26 119.7
C28 C27 C26 120.3(3)
C28 C27 H27 119.9
C26 C27 H27 119.9
C27 C28 C29 120.4(3)
C27 C28 Br2 120.0(2)
C29 C28 Br2 119.6(2)
C30 C29 C28 119.5(3)
C30 C29 H29 120.3
C28 C29 H29 120.3
C29 C30 C25 121.2(3)
C29 C30 H30 119.4
C25 C30 H30 119.4

loop_
_geom_bond_atom_site_label_1
_geom_bond_atom_site_label_2
_geom_bond_distance
Br1 C13 1.894(4)
O1 C2 1.194(4)
O2 C2 1.318(4)
O2 C3 1.451(4)
N1 C10 1.369(4)
N1 C1 1.438(4)
N1 H1N 0.858(10)
C1 C2 1.509(5)
C1 C5 1.531(5)
C1 H1 0.9800
C3 C4 1.413(17)
C3 H3A 0.9700
C3 H3B 0.9700
C4 H4A 0.9600
C4 H4B 0.9600
C4 H4C 0.9600
C4' H4D 0.9600
C4' H4E 0.9600
C4' H4F 0.9600
C5 C6 1.323(5)
C5 C7 1.515(5)
C6 C9 1.505(5)
C6 C8 1.511(5)
C7 H7A 0.9600
C7 H7B 0.9600
C7 H7C 0.9600
C8 H8A 0.9600
C8 H8B 0.9600
C8 H8C 0.9600
C9 H9A 0.9600
C9 H9B 0.9600
C9 H9C 0.9600
C10 C15 1.386(4)
C10 C11 1.392(4)
C11 C12 1.376(5)
C11 H11 0.9300
C12 C13 1.356(5)
C12 H12 0.9300
C13 C14 1.382(5)
C14 C15 1.364(5)
C14 H14 0.9300
C15 H15 0.9300
Br2 C28 1.900(3)
O3 C17 1.201(4)
O4 C17 1.317(4)
O4 C18 1.445(4)
N2 C25 1.378(4)
N2 C16 1.437(4)
N2 H2N 0.856(10)
C16 C17 1.513(4)
C16 C20 1.530(4)
C16 H16 0.9800
C18 C19 1.477(16)
C18 H18A 0.9700
C18 H18B 0.9700
C19 H19A 0.9600
C19 H19B 0.9600
C19 H19C 0.9600
C19' H19D 0.9600
C19' H19E 0.9600
C19' H19F 0.9600
C20 C21 1.331(4)
C20 C22 1.504(4)
C21 C24 1.505(5)
C21 C23 1.508(5)
C22 H22A 0.9600
C22 H22B 0.9600
C22 H22C 0.9600
C23 H23A 0.9600
C23 H23B 0.9600
C23 H23C 0.9600
C24 H24A 0.9600
C24 H24B 0.9600
C24 H24C 0.9600
C25 C30 1.390(4)
C25 C26 1.393(4)
C26 C27 1.379(4)
C26 H26 0.9300
C27 C28 1.358(4)
C27 H27 0.9300
C28 C29 1.385(4)
C29 C30 1.371(4)
C29 H29 0.9300
C30 H30 0.9300

loop_
_geom_hbond_atom_site_label_D
_geom_hbond_atom_site_label_H
_geom_hbond_atom_site_label_A
_geom_hbond_site_symmetry_A
_geom_hbond_distance_DH
_geom_hbond_distance_HA
_geom_hbond_distance_DA
_geom_hbond_angle_DHA
N1 H1N O3 2_766 0.86 2.44 3.235(6) 154
N2 H2N O1 2_766 0.86 2.37 3.153(5) 153

loop_
_geom_torsion_atom_site_label_1
_geom_torsion_atom_site_label_2
_geom_torsion_atom_site_label_3
_geom_torsion_atom_site_label_4
_geom_torsion
C10 N1 C1 C2 -178.9(3)
C10 N1 C1 C5 61.1(5)
C3 O2 C2 O1 -3.9(6)
C3 O2 C2 C1 173.9(3)
N1 C1 C2 O1 -16.7(5)
C5 C1 C2 O1 107.1(4)
N1 C1 C2 O2 165.4(3)
C5 C1 C2 O2 -70.8(4)
C2 O2 C3 C4 174.9(9)
N1 C1 C5 C6 -144.0(3)
C2 C1 C5 C6 95.8(4)
N1 C1 C5 C7 39.1(4)
C2 C1 C5 C7 -81.2(3)
C7 C5 C6 C9 179.1(3)
C1 C5 C6 C9 2.5(5)
C7 C5 C6 C8 1.4(5)
C1 C5 C6 C8 -175.2(3)
C1 N1 C10 C15 -164.7(3)
C1 N1 C10 C11 15.6(6)
N1 C10 C11 C12 178.9(3)
C15 C10 C11 C12 -0.9(5)
C10 C11 C12 C13 0.9(6)
C11 C12 C13 C14 0.0(6)
C11 C12 C13 Br1 179.9(3)
C12 C13 C14 C15 -0.9(6)
Br1 C13 C14 C15 179.2(3)
C13 C14 C15 C10 0.9(6)
N1 C10 C15 C14 -179.9(4)
C11 C10 C15 C14 -0.1(5)
C25 N2 C16 C17 178.2(3)
C25 N2 C16 C20 57.4(4)
C18 O4 C17 O3 -4.1(5)
C18 O4 C17 C16 175.2(3)
N2 C16 C17 O3 -10.7(4)
C20 C16 C17 O3 113.5(3)
N2 C16 C17 O4 170.0(3)
C20 C16 C17 O4 -65.7(3)
C17 O4 C18 C19 -176.6(7)
N2 C16 C20 C21 -141.6(3)
C17 C16 C20 C21 97.8(3)
N2 C16 C20 C22 41.0(4)
C17 C16 C20 C22 -79.7(3)
C22 C20 C21 C24 -1.0(5)
C16 C20 C21 C24 -178.2(3)
C22 C20 C21 C23 176.7(3)
C16 C20 C21 C23 -0.5(5)
C16 N2 C25 C30 -167.1(3)
C16 N2 C25 C26 13.5(5)
N2 C25 C26 C27 -178.9(3)
C30 C25 C26 C27 1.6(5)
C25 C26 C27 C28 -0.6(5)
C26 C27 C28 C29 -0.7(5)
C26 C27 C28 Br2 178.2(2)
C27 C28 C29 C30 1.0(5)
Br2 C28 C29 C30 -178.0(2)
C28 C29 C30 C25 0.1(5)
N2 C25 C30 C29 179.2(3)
C26 C25 C30 C29 -1.4(5)
